data_9005524
loop_
_publ_author_name
'Ivaldi, G.'
'Ferraris, G.'
'Curetti, N.'
'Compagnoni, R.'

_publ_section_title
;Coexisting 3T and 2M_1 polytypes of phengite from Cima Pal (Val Savenca,
 western Alps): Chemical and polytypic zoning and structural characterisation
 Sample: 3TY Locality: Cima Pal, Val Savenca, western Alps
;
_journal_name_full 'European Journal of Mineralogy'
_journal_page_first 1025
_journal_page_last 1034
_journal_paper_doi 10.1127/0935-1221/2001/0013-1025
_journal_volume 13
_journal_year 2001
_chemical_compound_source 'Cima Pal, Val Savenca, western Alps'
_chemical_formula_sum 'Al2.11 Fe0.18 H2 K0.9 Mg0.32 Na0.05 O12 Si3.4 Ti0.03'
_chemical_name_mineral Phengite-3T
_space_group_IT_number 151
_symmetry_space_group_name_Hall 'P 31 2 (0 0 4)'
_symmetry_space_group_name_H-M 'P 31 1 2'
_cell_angle_alpha 90
_cell_angle_beta 90
_cell_angle_gamma 120
_cell_formula_units_Z 3
_cell_length_a 5.220
_cell_length_b 5.220
_cell_length_c 29.762
_cell_volume 702.318
_database_code_amcsd 0006912
_exptl_crystal_density_diffrn 2.852
_cod_original_formula_sum 'K.9 Na.05 Al2.11 Mg.32 Fe.18 Ti.03 Si3.4 O12 H2'
_cod_database_code 9005524

loop_
_space_group_symop_operation_xyz
x,y,z
-x+y,y,1/3-z
-y,x-y,1/3+z
-y,-x,2/3-z
-x+y,-x,2/3+z
x,x-y,-z

loop_
_atom_site_label
_atom_site_fract_x
_atom_site_fract_y
_atom_site_fract_z
_atom_site_occupancy
_atom_site_U_iso_or_equiv
_atom_site_type_symbol
_atom_site_attached_hydrogens
KI 0.12810 0.25620 0.16667 0.90000 0.02540 K 0
NaI 0.12810 0.25620 0.16667 0.05000 0.02540 Na 0
AlM2 0.79690 0.89840 0.00000 0.75500 0.01010 Al 0
MgM2 0.79690 0.89840 0.00000 0.16000 0.01010 Mg 0
FeM2 0.79690 0.89840 0.00000 0.09000 0.01010 Fe 0
TiM2 0.79690 0.89840 0.00000 0.01500 0.01010 Ti 0
AlM3 0.45590 0.22800 0.00000 0.75500 0.01080 Al 0
MgM3 0.45590 0.22800 0.00000 0.16000 0.01080 Mg 0
FeM3 0.45590 0.22800 0.00000 0.09000 0.01080 Fe 0
TiM3 0.45590 0.22800 0.00000 0.01500 0.01080 Ti 0
SiT1 0.78630 0.58130 0.09037 0.85000 0.00860 Si 0
AlT1 0.78630 0.58130 0.09037 0.15000 0.00860 Al 0
SiT2 0.46810 0.92160 0.09037 0.85000 0.00940 Si 0
AlT2 0.46810 0.92160 0.09037 0.15000 0.00940 Al 0
O1 0.65700 0.77970 0.11310 1.00000 0.01670 O 0
O2 0.12740 0.71330 0.10710 1.00000 0.01860 O 0
O3 0.59670 0.25030 0.11270 1.00000 0.01680 O 0
O4 0.75120 0.56740 0.03600 1.00000 0.01370 O 0
O5 0.50330 0.94120 0.03610 1.00000 0.01370 O 0
O6 0.12450 0.19080 0.03480 1.00000 0.01460 O 0
H 0.14000 0.32000 0.03800 1.00000 0.07000 H 0

loop_
_cod_changelog_entry_id
_cod_changelog_entry_author
_cod_changelog_entry_date
_cod_changelog_entry_text
1
;cod-tools version 3.8.0
Id: cif_guess_AMCSD_atom_types 9581 2023-05-17 12:35:41Z saulius
;
2023-05-23T09:19:22+03:00
;Derived atom types and hydrogen counts
from atom names that follow the AMCSD naming convention
(Wat == water, O-H == hydroxyl).
;

loop_
_cod_related_entry_id
_cod_related_entry_database
_cod_related_entry_code
1 AMCSD 0006912
